data_4084574
loop_
_publ_author_name
'Blaya, Mar\'ia'
'Bautista, Delia'
'Gil-Rubio, Juan'
'Vicente, Jos\'e'

_publ_section_title
;
 Synthesis of Au(I) Trifluoromethyl Complexes. Oxidation to Au(III) and
 Reductive Elimination of Halotrifluoromethanes
;
_journal_issue 22
_journal_name_full Organometallics
_journal_page_first 6358
_journal_paper_doi 10.1021/om500669j
_journal_volume 33
_journal_year 2014
_chemical_formula_sum 'C28 H36 Au Cl2 F3 N2'
_chemical_formula_weight 725.45
_chemical_name_systematic
;
 ?
;
_space_group_crystal_system monoclinic
_space_group_IT_number 14
_space_group_name_Hall '-P 2ybc'
_space_group_name_H-M_alt 'P 1 21/c 1'
_symmetry_space_group_name_Hall '-P 2ybc'
_symmetry_space_group_name_H-M 'P 1 21/c 1'
_atom_sites_solution_hydrogens geom
_atom_sites_solution_primary direct
_audit_creation_method SHELXL-2013
_cell_angle_alpha 90
_cell_angle_beta 95.4493(18)
_cell_angle_gamma 90
_cell_formula_units_Z 8
_cell_length_a 19.2298(11)
_cell_length_b 12.5901(7)
_cell_length_c 23.9755(13)
_cell_measurement_reflns_used 9534
_cell_measurement_temperature 100(2)
_cell_measurement_theta_max 30.56
_cell_measurement_theta_min 2.50
_cell_volume 5778.4(6)
_computing_cell_refinement 'SAINT V8.27B (Bruker AXS Inc., 2011)'
_computing_data_collection 'APEX2 2013.2 (Bruker AXS Inc.)'
_computing_data_reduction 'SAINT V8.27B (Bruker AXS Inc., 2011)'
_computing_molecular_graphics 'Bruker SHELXTL'
_computing_publication_material 'Bruker SHELXTL'
_computing_structure_refinement 'SHELXL-2013 (Sheldrick, 2013)'
_computing_structure_solution 'SHELXS-97 (Sheldrick, 2008)'
_diffrn_ambient_temperature 100(2)
_diffrn_detector_area_resol_mean 10.4167
_diffrn_measured_fraction_theta_full 0.999
_diffrn_measured_fraction_theta_max 0.999
_diffrn_measurement_device_type 'Bruker D8 QUEST'
_diffrn_measurement_method \w-scans
_diffrn_radiation_type MoK\a
_diffrn_radiation_wavelength 0.71073
_diffrn_reflns_av_R_equivalents 0.0585
_diffrn_reflns_av_unetI/netI 0.0263
_diffrn_reflns_Laue_measured_fraction_full 0.999
_diffrn_reflns_Laue_measured_fraction_max 0.999
_diffrn_reflns_limit_h_max 25
_diffrn_reflns_limit_h_min -25
_diffrn_reflns_limit_k_max 16
_diffrn_reflns_limit_k_min -16
_diffrn_reflns_limit_l_max 31
_diffrn_reflns_limit_l_min -31
_diffrn_reflns_number 168662
_diffrn_reflns_point_group_measured_fraction_full 0.999
_diffrn_reflns_point_group_measured_fraction_max 0.999
_diffrn_reflns_theta_full 27.000
_diffrn_reflns_theta_max 28.282
_diffrn_reflns_theta_min 1.936
_diffrn_source 'high brilliance microfocus sealed tube '
_exptl_absorpt_coefficient_mu 5.316
_exptl_absorpt_correction_T_max 0.9281
_exptl_absorpt_correction_T_min 0.5057
_exptl_absorpt_correction_type multi-scan
_exptl_absorpt_process_details SADABS
_exptl_crystal_colour colourless
_exptl_crystal_density_diffrn 1.668
_exptl_crystal_description prism
_exptl_crystal_F_000 2864
_exptl_crystal_size_max 0.300
_exptl_crystal_size_mid 0.230
_exptl_crystal_size_min 0.120
_refine_diff_density_max 5.443
_refine_diff_density_min -1.275
_refine_diff_density_rms 0.126
_refine_ls_extinction_method none
_refine_ls_goodness_of_fit_ref 1.055
_refine_ls_hydrogen_treatment constr
_refine_ls_matrix_type full
_refine_ls_number_parameters 665
_refine_ls_number_reflns 14326
_refine_ls_number_restraints 0
_refine_ls_restrained_S_all 1.055
_refine_ls_R_factor_all 0.0353
_refine_ls_R_factor_gt 0.0283
_refine_ls_shift/su_max 0.002
_refine_ls_shift/su_mean 0.000
_refine_ls_structure_factor_coef Fsqd
_refine_ls_weighting_details 'w=1/[\s^2^(Fo^2^)+(0.0238P)^2^+18.6980P] where P=(Fo^2^+2Fc^2^)/3'
_refine_ls_weighting_scheme calc
_refine_ls_wR_factor_gt 0.0611
_refine_ls_wR_factor_ref 0.0632
_reflns_Friedel_coverage 0.000
_reflns_number_gt 12759
_reflns_number_total 14326
_reflns_threshold_expression 'I > 2\s(I)'
_cod_data_source_file om500669j_si_002.cif
_cod_data_source_block mbm355_omsp
_cod_depositor_comments 'Adding full bibliography for 4084565--4084575.cif.'
_cod_database_code 4084574
_shelx_space_group_comment
;
The symmetry employed for this shelxl refinement is uniquely defined
by the following loop, which should always be used as a source of
symmetry information in preference to the above space-group names.
They are only intended as comments.
;
_shelx_estimated_absorpt_t_min 0.298
_shelx_estimated_absorpt_t_max 0.568
_shelxl_version_number 2013-4

loop_
_space_group_symop_operation_xyz
'x, y, z'
'-x, y+1/2, -z+1/2'
'-x, -y, -z'
'x, -y-1/2, z-1/2'

loop_
_atom_site_label
_atom_site_type_symbol
_atom_site_fract_x
_atom_site_fract_y
_atom_site_fract_z
_atom_site_U_iso_or_equiv
_atom_site_adp_type
_atom_site_occupancy
_atom_site_site_symmetry_order
_atom_site_calc_flag
_atom_site_refinement_flags_posn
_atom_site_refinement_flags_adp
Au1 Au 0.26629(2) 0.73835(2) 0.10996(2) 0.01134(3) Uani 1 1 d . .
Cl1 Cl 0.30273(5) 0.83225(9) 0.18875(4) 0.0308(2) Uani 1 1 d . .
Cl2 Cl 0.22920(4) 0.63906(7) 0.03413(4) 0.02118(17) Uani 1 1 d . .
N1 N 0.40906(14) 0.6284(2) 0.12191(11) 0.0125(5) Uani 1 1 d . .
N2 N 0.39803(14) 0.7274(2) 0.04834(11) 0.0127(5) Uani 1 1 d . .
C1 C 0.16427(17) 0.7763(3) 0.12541(14) 0.0167(7) Uani 1 1 d . .
F1 F 0.14669(12) 0.7273(2) 0.17201(10) 0.0340(6) Uani 1 1 d . .
F2 F 0.15358(12) 0.8792(2) 0.13147(10) 0.0320(5) Uani 1 1 d . .
F3 F 0.11514(12) 0.7444(2) 0.08415(10) 0.0352(6) Uani 1 1 d . .
C2 C 0.36576(16) 0.6983(3) 0.09353(13) 0.0128(6) Uani 1 1 d . .
C3 C 0.46858(17) 0.6136(3) 0.09434(14) 0.0167(7) Uani 1 1 d . .
H3 H 0.5068 0.5683 0.1057 0.020 Uiso 1 1 calc R U
C4 C 0.46191(17) 0.6755(3) 0.04874(14) 0.0175(7) Uani 1 1 d . .
H4 H 0.4947 0.6826 0.0217 0.021 Uiso 1 1 calc R U
C5 C 0.37346(16) 0.8095(3) 0.00907(14) 0.0141(6) Uani 1 1 d . .
C6 C 0.34903(17) 0.7807(3) -0.04579(14) 0.0167(7) Uani 1 1 d . .
C7 C 0.32674(19) 0.8634(3) -0.08213(15) 0.0223(8) Uani 1 1 d . .
H7 H 0.3107 0.8476 -0.1199 0.027 Uiso 1 1 calc R U
C8 C 0.3277(2) 0.9677(3) -0.06422(16) 0.0252(8) Uani 1 1 d . .
H8 H 0.3113 1.0223 -0.0895 0.030 Uiso 1 1 calc R U
C9 C 0.35228(19) 0.9931(3) -0.00978(17) 0.0238(8) Uani 1 1 d . .
H9 H 0.3523 1.0652 0.0020 0.029 Uiso 1 1 calc R U
C10 C 0.37704(17) 0.9150(3) 0.02810(14) 0.0168(7) Uani 1 1 d . .
C11 C 0.34800(19) 0.6672(3) -0.06710(14) 0.0192(7) Uani 1 1 d . .
H11 H 0.3529 0.6184 -0.0340 0.023 Uiso 1 1 calc R U
C12 C 0.2802(2) 0.6397(3) -0.10273(17) 0.0295(9) Uani 1 1 d . .
H12A H 0.2402 0.6578 -0.0821 0.044 Uiso 1 1 calc R U
H12B H 0.2794 0.5635 -0.1111 0.044 Uiso 1 1 calc R U
H12C H 0.2776 0.6801 -0.1378 0.044 Uiso 1 1 calc R U
C13 C 0.4104(2) 0.6492(4) -0.10125(18) 0.0342(10) Uani 1 1 d . .
H13A H 0.4084 0.7001 -0.1323 0.051 Uiso 1 1 calc R U
H13B H 0.4087 0.5767 -0.1162 0.051 Uiso 1 1 calc R U
H13C H 0.4539 0.6593 -0.0771 0.051 Uiso 1 1 calc R U
C14 C 0.4110(2) 0.9453(3) 0.08543(16) 0.0239(8) Uani 1 1 d . .
H14 H 0.4046 0.8845 0.1113 0.029 Uiso 1 1 calc R U
C15 C 0.4901(2) 0.9604(4) 0.0827(2) 0.0423(11) Uani 1 1 d . .
H15A H 0.5092 0.8985 0.0647 0.063 Uiso 1 1 calc R U
H15B H 0.5131 0.9679 0.1208 0.063 Uiso 1 1 calc R U
H15C H 0.4984 1.0244 0.0611 0.063 Uiso 1 1 calc R U
C16 C 0.3797(3) 1.0431(4) 0.1103(2) 0.0457(12) Uani 1 1 d . .
H16A H 0.3913 1.1061 0.0889 0.069 Uiso 1 1 calc R U
H16B H 0.3988 1.0511 0.1494 0.069 Uiso 1 1 calc R U
H16C H 0.3288 1.0354 0.1085 0.069 Uiso 1 1 calc R U
C17 C 0.39928(16) 0.5856(3) 0.17681(13) 0.0129(6) Uani 1 1 d . .
C18 C 0.35508(16) 0.4980(3) 0.18055(13) 0.0127(6) Uani 1 1 d . .
C19 C 0.34657(17) 0.4607(3) 0.23419(14) 0.0167(7) Uani 1 1 d . .
H19 H 0.3169 0.4015 0.2386 0.020 Uiso 1 1 calc R U
C20 C 0.38057(18) 0.5084(3) 0.28123(14) 0.0181(7) Uani 1 1 d . .
H20 H 0.3735 0.4824 0.3174 0.022 Uiso 1 1 calc R U
C21 C 0.42470(18) 0.5937(3) 0.27584(14) 0.0186(7) Uani 1 1 d . .
H21 H 0.4481 0.6249 0.3085 0.022 Uiso 1 1 calc R U
C22 C 0.43556(17) 0.6349(3) 0.22335(14) 0.0162(7) Uani 1 1 d . .
C23 C 0.48633(19) 0.7266(3) 0.21789(15) 0.0204(7) Uani 1 1 d . .
H23 H 0.4769 0.7574 0.1795 0.025 Uiso 1 1 calc R U
C24 C 0.5616(2) 0.6857(4) 0.22437(17) 0.0291(9) Uani 1 1 d . .
H24A H 0.5734 0.6613 0.2629 0.044 Uiso 1 1 calc R U
H24B H 0.5934 0.7432 0.2159 0.044 Uiso 1 1 calc R U
H24C H 0.5663 0.6266 0.1984 0.044 Uiso 1 1 calc R U
C25 C 0.4780(2) 0.8154(3) 0.26056(17) 0.0301(9) Uani 1 1 d . .
H25A H 0.4292 0.8384 0.2580 0.045 Uiso 1 1 calc R U
H25B H 0.5078 0.8756 0.2525 0.045 Uiso 1 1 calc R U
H25C H 0.4919 0.7889 0.2984 0.045 Uiso 1 1 calc R U
C26 C 0.31912(17) 0.4427(3) 0.12973(14) 0.0156(6) Uani 1 1 d . .
H26 H 0.3252 0.4876 0.0961 0.019 Uiso 1 1 calc R U
C27 C 0.24060(18) 0.4297(3) 0.13436(15) 0.0224(8) Uani 1 1 d . .
H27A H 0.2333 0.3798 0.1646 0.034 Uiso 1 1 calc R U
H27B H 0.2180 0.4023 0.0989 0.034 Uiso 1 1 calc R U
H27C H 0.2203 0.4988 0.1425 0.034 Uiso 1 1 calc R U
C28 C 0.3531(2) 0.3347(3) 0.12104(17) 0.0286(9) Uani 1 1 d . .
H28A H 0.4026 0.3448 0.1159 0.043 Uiso 1 1 calc R U
H28B H 0.3297 0.3003 0.0877 0.043 Uiso 1 1 calc R U
H28C H 0.3488 0.2897 0.1539 0.043 Uiso 1 1 calc R U
Au2 Au 0.23055(2) 0.20089(2) 0.41151(2) 0.01386(4) Uani 1 1 d . .
Cl3 Cl 0.27431(5) 0.30813(7) 0.34686(4) 0.02465(18) Uani 1 1 d . .
Cl4 Cl 0.18658(5) 0.09351(7) 0.47572(4) 0.02600(19) Uani 1 1 d . .
N3 N 0.08377(14) 0.1656(2) 0.35336(11) 0.0126(5) Uani 1 1 d . .
N4 N 0.09233(14) 0.3225(2) 0.38915(11) 0.0135(5) Uani 1 1 d . .
C31 C 0.33326(19) 0.1675(3) 0.44233(17) 0.0269(9) Uani 1 1 d . .
F4 F 0.36721(14) 0.2502(2) 0.46331(15) 0.0541(9) Uani 1 1 d . .
F5 F 0.34007(14) 0.0931(2) 0.48414(12) 0.0455(7) Uani 1 1 d . .
F6 F 0.36878(13) 0.1241(2) 0.40274(12) 0.0431(7) Uani 1 1 d . .
C32 C 0.12900(16) 0.2334(2) 0.38113(13) 0.0119(6) Uani 1 1 d . .
C33 C 0.02339(18) 0.3099(3) 0.36648(15) 0.0190(7) Uani 1 1 d . .
H33 H -0.0131 0.3607 0.3669 0.023 Uiso 1 1 calc R U
C34 C 0.01840(17) 0.2127(3) 0.34404(15) 0.0177(7) Uani 1 1 d . .
H34 H -0.0223 0.1816 0.3252 0.021 Uiso 1 1 calc R U
C35 C 0.11848(16) 0.4233(2) 0.41186(14) 0.0131(6) Uani 1 1 d . .
C36 C 0.12934(16) 0.5037(3) 0.37302(14) 0.0139(6) Uani 1 1 d . .
C37 C 0.14729(18) 0.6037(3) 0.39467(15) 0.0191(7) Uani 1 1 d . .
H37 H 0.1540 0.6605 0.3696 0.023 Uiso 1 1 calc R U
C38 C 0.15561(19) 0.6222(3) 0.45189(15) 0.0204(7) Uani 1 1 d . .
H38 H 0.1680 0.6910 0.4658 0.024 Uiso 1 1 calc R U
C39 C 0.14589(18) 0.5405(3) 0.48864(15) 0.0189(7) Uani 1 1 d . .
H39 H 0.1526 0.5537 0.5278 0.023 Uiso 1 1 calc R U
C40 C 0.12648(17) 0.4388(3) 0.46980(14) 0.0154(6) Uani 1 1 d . .
C41 C 0.12064(19) 0.4864(3) 0.31020(14) 0.0194(7) Uani 1 1 d . .
H41 H 0.1198 0.4081 0.3032 0.023 Uiso 1 1 calc R U
C42 C 0.1810(2) 0.5338(4) 0.28102(17) 0.0314(9) Uani 1 1 d . .
H42A H 0.1809 0.6112 0.2850 0.047 Uiso 1 1 calc R U
H42B H 0.1754 0.5151 0.2412 0.047 Uiso 1 1 calc R U
H42C H 0.2254 0.5053 0.2982 0.047 Uiso 1 1 calc R U
C43 C 0.0510(2) 0.5328(3) 0.28420(17) 0.0296(9) Uani 1 1 d . .
H43A H 0.0507 0.6097 0.2903 0.044 Uiso 1 1 calc R U
H43B H 0.0124 0.5002 0.3018 0.044 Uiso 1 1 calc R U
H43C H 0.0457 0.5180 0.2439 0.044 Uiso 1 1 calc R U
C44 C 0.11323(19) 0.3533(3) 0.51204(15) 0.0194(7) Uani 1 1 d . .
H44 H 0.1041 0.2849 0.4915 0.023 Uiso 1 1 calc R U
C45 C 0.0491(2) 0.3806(3) 0.54224(19) 0.0345(10) Uani 1 1 d . .
H45A H 0.0557 0.4501 0.5604 0.052 Uiso 1 1 calc R U
H45B H 0.0426 0.3264 0.5706 0.052 Uiso 1 1 calc R U
H45C H 0.0076 0.3828 0.5151 0.052 Uiso 1 1 calc R U
C46 C 0.1770(2) 0.3385(3) 0.55453(17) 0.0308(9) Uani 1 1 d . .
H46A H 0.1853 0.4038 0.5764 0.046 Uiso 1 1 calc R U
H46B H 0.2180 0.3225 0.5347 0.046 Uiso 1 1 calc R U
H46C H 0.1685 0.2796 0.5797 0.046 Uiso 1 1 calc R U
C47 C 0.09829(16) 0.0599(2) 0.33332(13) 0.0123(6) Uani 1 1 d . .
C48 C 0.06834(16) -0.0268(3) 0.35859(13) 0.0135(6) Uani 1 1 d . .
C49 C 0.07828(19) -0.1264(3) 0.33498(15) 0.0202(7) Uani 1 1 d . .
H49 H 0.0582 -0.1872 0.3505 0.024 Uiso 1 1 calc R U
C50 C 0.1167(2) -0.1383(3) 0.28959(16) 0.0231(8) Uani 1 1 d . .
H50 H 0.1228 -0.2070 0.2744 0.028 Uiso 1 1 calc R U
C51 C 0.1462(2) -0.0513(3) 0.26606(15) 0.0214(7) Uani 1 1 d . .
H51 H 0.1730 -0.0610 0.2352 0.026 Uiso 1 1 calc R U
C52 C 0.13717(17) 0.0508(3) 0.28679(14) 0.0161(7) Uani 1 1 d . .
C53 C 0.02594(17) -0.0179(3) 0.40878(14) 0.0159(7) Uani 1 1 d . .
H53 H 0.0325 0.0552 0.4247 0.019 Uiso 1 1 calc R U
C54 C -0.05244(19) -0.0339(3) 0.39111(17) 0.0251(8) Uani 1 1 d . .
H54A H -0.0600 -0.1048 0.3747 0.038 Uiso 1 1 calc R U
H54B H -0.0685 0.0200 0.3634 0.038 Uiso 1 1 calc R U
H54C H -0.0787 -0.0273 0.4240 0.038 Uiso 1 1 calc R U
C55 C 0.0500(2) -0.0976(3) 0.45471(15) 0.0238(8) Uani 1 1 d . .
H55A H 0.0424 -0.1700 0.4404 0.036 Uiso 1 1 calc R U
H55B H 0.0232 -0.0869 0.4870 0.036 Uiso 1 1 calc R U
H55C H 0.0998 -0.0870 0.4662 0.036 Uiso 1 1 calc R U
C56 C 0.16505(19) 0.1466(3) 0.25697(15) 0.0198(7) Uani 1 1 d . .
H56 H 0.1717 0.2057 0.2848 0.024 Uiso 1 1 calc R U
C57 C 0.2356(2) 0.1246(4) 0.2348(2) 0.0381(11) Uani 1 1 d . .
H57A H 0.2683 0.0972 0.2653 0.057 Uiso 1 1 calc R U
H57B H 0.2540 0.1906 0.2203 0.057 Uiso 1 1 calc R U
H57C H 0.2296 0.0719 0.2047 0.057 Uiso 1 1 calc R U
C58 C 0.1119(2) 0.1834(4) 0.20951(19) 0.0393(11) Uani 1 1 d . .
H58A H 0.1029 0.1258 0.1823 0.059 Uiso 1 1 calc R U
H58B H 0.1304 0.2452 0.1909 0.059 Uiso 1 1 calc R U
H58C H 0.0682 0.2030 0.2249 0.059 Uiso 1 1 calc R U

loop_
_atom_site_aniso_label
_atom_site_aniso_U_11
_atom_site_aniso_U_22
_atom_site_aniso_U_33
_atom_site_aniso_U_23
_atom_site_aniso_U_13
_atom_site_aniso_U_12
Au1 0.00917(6) 0.01349(6) 0.01150(6) 0.00012(4) 0.00176(4) 0.00106(4)
Cl1 0.0246(5) 0.0418(6) 0.0258(5) -0.0153(4) 0.0014(4) 0.0020(4)
Cl2 0.0199(4) 0.0227(4) 0.0205(4) -0.0035(3) -0.0008(3) -0.0006(3)
N1 0.0111(13) 0.0142(13) 0.0123(13) 0.0016(10) 0.0026(10) 0.0021(10)
N2 0.0109(13) 0.0155(14) 0.0121(13) 0.0013(10) 0.0033(10) 0.0019(10)
C1 0.0076(14) 0.0263(19) 0.0161(16) 0.0059(13) 0.0009(12) 0.0011(13)
F1 0.0228(12) 0.0503(16) 0.0303(13) 0.0104(11) 0.0102(10) 0.0021(11)
F2 0.0289(12) 0.0350(14) 0.0325(13) 0.0002(10) 0.0048(10) 0.0131(10)
F3 0.0159(11) 0.0576(17) 0.0319(13) -0.0098(12) 0.0006(9) 0.0043(11)
C2 0.0113(15) 0.0151(16) 0.0116(15) -0.0005(12) -0.0009(11) -0.0003(12)
C3 0.0118(15) 0.0219(18) 0.0171(16) 0.0026(13) 0.0041(12) 0.0039(13)
C4 0.0138(16) 0.0237(18) 0.0158(16) 0.0022(13) 0.0055(13) 0.0047(13)
C5 0.0088(14) 0.0186(17) 0.0150(15) 0.0053(13) 0.0019(12) 0.0015(12)
C6 0.0121(15) 0.0234(18) 0.0149(16) 0.0046(13) 0.0026(12) -0.0002(13)
C7 0.0187(17) 0.032(2) 0.0164(17) 0.0082(15) 0.0015(14) 0.0011(15)
C8 0.0221(19) 0.025(2) 0.028(2) 0.0147(16) 0.0020(15) 0.0034(15)
C9 0.0232(19) 0.0143(17) 0.034(2) 0.0047(15) 0.0043(16) 0.0000(14)
C10 0.0142(16) 0.0168(17) 0.0196(17) 0.0023(13) 0.0027(13) -0.0011(13)
C11 0.0226(18) 0.0220(18) 0.0131(16) 0.0002(13) 0.0024(13) 0.0015(14)
C12 0.035(2) 0.030(2) 0.0224(19) -0.0048(16) -0.0051(16) -0.0008(17)
C13 0.038(2) 0.034(2) 0.032(2) -0.0022(18) 0.0141(19) 0.0080(19)
C14 0.029(2) 0.0193(18) 0.0238(19) -0.0025(14) 0.0026(15) -0.0037(15)
C15 0.032(2) 0.051(3) 0.042(3) -0.009(2) -0.004(2) -0.015(2)
C16 0.068(4) 0.031(2) 0.038(3) -0.011(2) 0.003(2) 0.010(2)
C17 0.0118(15) 0.0165(16) 0.0107(15) 0.0036(12) 0.0023(12) 0.0030(12)
C18 0.0103(14) 0.0143(16) 0.0137(15) 0.0013(12) 0.0015(12) 0.0037(12)
C19 0.0139(16) 0.0175(17) 0.0190(17) 0.0032(13) 0.0040(13) -0.0016(13)
C20 0.0184(17) 0.0238(18) 0.0121(15) 0.0060(13) 0.0018(13) 0.0034(14)
C21 0.0195(17) 0.0227(18) 0.0134(16) 0.0001(13) 0.0005(13) -0.0017(14)
C22 0.0128(15) 0.0197(17) 0.0160(16) 0.0027(13) 0.0007(12) -0.0007(13)
C23 0.0199(17) 0.0245(19) 0.0166(17) 0.0009(14) 0.0001(13) -0.0083(14)
C24 0.0202(19) 0.039(2) 0.028(2) -0.0015(17) 0.0024(15) -0.0093(17)
C25 0.031(2) 0.029(2) 0.030(2) -0.0052(17) 0.0049(17) -0.0133(17)
C26 0.0175(16) 0.0124(16) 0.0162(16) 0.0005(12) -0.0015(13) 0.0016(12)
C27 0.0203(18) 0.0241(19) 0.0220(18) 0.0016(14) -0.0024(14) -0.0056(14)
C28 0.037(2) 0.022(2) 0.025(2) -0.0046(16) -0.0025(17) 0.0088(17)
Au2 0.01039(6) 0.01286(6) 0.01777(7) -0.00315(5) -0.00158(4) 0.00143(4)
Cl3 0.0231(4) 0.0235(4) 0.0283(4) -0.0032(4) 0.0076(4) -0.0074(3)
Cl4 0.0309(5) 0.0220(5) 0.0242(4) 0.0062(3) -0.0019(4) 0.0011(4)
N3 0.0107(12) 0.0115(13) 0.0150(13) -0.0010(10) -0.0009(10) 0.0002(10)
N4 0.0135(13) 0.0113(13) 0.0155(13) -0.0020(10) 0.0004(10) 0.0012(10)
C31 0.0156(17) 0.027(2) 0.036(2) -0.0080(17) -0.0057(15) 0.0119(15)
F4 0.0267(14) 0.0310(15) 0.099(3) -0.0198(15) -0.0241(15) 0.0033(11)
F5 0.0359(15) 0.0471(17) 0.0501(17) 0.0069(13) -0.0132(12) 0.0137(12)
F6 0.0217(12) 0.0515(17) 0.0565(17) -0.0109(14) 0.0062(12) 0.0136(11)
C32 0.0131(15) 0.0101(14) 0.0127(15) -0.0004(11) 0.0021(12) -0.0003(11)
C33 0.0150(16) 0.0202(18) 0.0210(17) -0.0018(14) -0.0016(13) 0.0100(13)
C34 0.0119(16) 0.0161(17) 0.0243(18) -0.0007(14) -0.0017(13) -0.0020(13)
C35 0.0093(14) 0.0089(15) 0.0211(17) -0.0028(12) 0.0013(12) 0.0003(11)
C36 0.0107(15) 0.0130(16) 0.0179(16) -0.0011(12) 0.0003(12) 0.0027(12)
C37 0.0199(17) 0.0110(16) 0.0266(19) 0.0034(13) 0.0030(14) 0.0012(13)
C38 0.0231(18) 0.0122(16) 0.0255(18) -0.0047(14) 0.0008(14) -0.0008(13)
C39 0.0220(18) 0.0171(17) 0.0173(17) -0.0061(13) 0.0001(14) -0.0021(13)
C40 0.0138(15) 0.0125(16) 0.0195(17) -0.0011(13) -0.0001(13) 0.0007(12)
C41 0.0255(19) 0.0156(17) 0.0171(17) 0.0012(13) 0.0012(14) 0.0015(14)
C42 0.035(2) 0.034(2) 0.027(2) 0.0053(17) 0.0138(18) 0.0062(18)
C43 0.029(2) 0.031(2) 0.027(2) 0.0064(17) -0.0076(16) 0.0019(17)
C44 0.0260(18) 0.0138(17) 0.0186(17) 0.0019(13) 0.0027(14) 0.0011(14)
C45 0.038(2) 0.028(2) 0.040(2) 0.0101(18) 0.018(2) 0.0011(18)
C46 0.041(2) 0.027(2) 0.023(2) 0.0038(16) -0.0040(17) 0.0065(18)
C47 0.0122(15) 0.0086(15) 0.0152(15) -0.0029(11) -0.0033(12) 0.0018(11)
C48 0.0122(15) 0.0138(16) 0.0140(15) -0.0001(12) -0.0024(12) -0.0006(12)
C49 0.0275(19) 0.0115(16) 0.0214(18) -0.0001(13) 0.0014(14) -0.0015(14)
C50 0.033(2) 0.0117(17) 0.0245(19) -0.0043(14) 0.0024(16) 0.0008(14)
C51 0.0261(19) 0.0213(18) 0.0176(17) -0.0066(14) 0.0059(14) 0.0030(15)
C52 0.0158(16) 0.0164(17) 0.0158(16) -0.0027(13) 0.0001(13) -0.0006(13)
C53 0.0168(16) 0.0147(16) 0.0163(16) -0.0008(12) 0.0016(13) -0.0015(13)
C54 0.0161(18) 0.031(2) 0.028(2) -0.0021(16) 0.0024(15) -0.0042(15)
C55 0.029(2) 0.0208(19) 0.0212(18) 0.0025(14) 0.0017(15) -0.0032(15)
C56 0.0226(18) 0.0196(18) 0.0179(17) -0.0010(13) 0.0053(14) -0.0050(14)
C57 0.035(2) 0.035(2) 0.048(3) -0.008(2) 0.025(2) -0.0082(19)
C58 0.041(3) 0.046(3) 0.030(2) 0.019(2) -0.0029(19) -0.014(2)

loop_
_atom_type_symbol
_atom_type_description
_atom_type_scat_dispersion_real
_atom_type_scat_dispersion_imag
_atom_type_scat_source
C C 0.0033 0.0016 'International Tables Vol C Tables 4.2.6.8 and 6.1.1.4'
H H 0.0000 0.0000 'International Tables Vol C Tables 4.2.6.8 and 6.1.1.4'
N N 0.0061 0.0033 'International Tables Vol C Tables 4.2.6.8 and 6.1.1.4'
F F 0.0171 0.0103 'International Tables Vol C Tables 4.2.6.8 and 6.1.1.4'
Cl Cl 0.1484 0.1585 'International Tables Vol C Tables 4.2.6.8 and 6.1.1.4'
Au Au -2.0133 8.8022 'International Tables Vol C Tables 4.2.6.8 and 6.1.1.4'

loop_
_geom_angle_atom_site_label_1
_geom_angle_atom_site_label_2
_geom_angle_atom_site_label_3
_geom_angle
C2 Au1 C1 178.68(14)
C2 Au1 Cl2 86.48(9)
C1 Au1 Cl2 92.24(10)
C2 Au1 Cl1 93.87(9)
C1 Au1 Cl1 87.39(10)
Cl2 Au1 Cl1 177.52(4)
C2 N1 C3 110.1(3)
C2 N1 C17 124.9(3)
C3 N1 C17 124.5(3)
C2 N2 C4 109.9(3)
C2 N2 C5 124.7(3)
C4 N2 C5 125.0(3)
F2 C1 F1 107.7(3)
F2 C1 F3 105.3(3)
F1 C1 F3 104.9(3)
F2 C1 Au1 113.7(2)
F1 C1 Au1 110.9(2)
F3 C1 Au1 113.8(2)
N2 C2 N1 105.8(3)
N2 C2 Au1 126.6(2)
N1 C2 Au1 127.2(2)
C4 C3 N1 107.0(3)
C3 C4 N2 107.2(3)
C6 C5 C10 123.4(3)
C6 C5 N2 119.1(3)
C10 C5 N2 117.5(3)
C7 C6 C5 116.6(3)
C7 C6 C11 119.9(3)
C5 C6 C11 123.5(3)
C8 C7 C6 121.3(3)
C7 C8 C9 120.5(3)
C8 C9 C10 121.2(3)
C9 C10 C5 117.0(3)
C9 C10 C14 120.4(3)
C5 C10 C14 122.5(3)
C6 C11 C12 112.6(3)
C6 C11 C13 109.5(3)
C12 C11 C13 109.7(3)
C10 C14 C16 114.1(3)
C10 C14 C15 109.6(3)
C16 C14 C15 110.3(4)
C18 C17 C22 123.8(3)
C18 C17 N1 118.8(3)
C22 C17 N1 117.4(3)
C19 C18 C17 116.7(3)
C19 C18 C26 120.2(3)
C17 C18 C26 123.0(3)
C20 C19 C18 121.2(3)
C21 C20 C19 120.5(3)
C20 C21 C22 121.3(3)
C21 C22 C17 116.6(3)
C21 C22 C23 120.7(3)
C17 C22 C23 122.7(3)
C22 C23 C24 110.1(3)
C22 C23 C25 112.7(3)
C24 C23 C25 109.5(3)
C18 C26 C28 110.5(3)
C18 C26 C27 111.6(3)
C28 C26 C27 110.6(3)
C32 Au2 C31 179.83(17)
C32 Au2 Cl4 87.51(9)
C31 Au2 Cl4 92.34(13)
C32 Au2 Cl3 92.33(9)
C31 Au2 Cl3 87.82(13)
Cl4 Au2 Cl3 179.75(4)
C32 N3 C34 109.9(3)
C32 N3 C47 127.5(3)
C34 N3 C47 122.5(3)
C32 N4 C33 109.9(3)
C32 N4 C35 127.8(3)
C33 N4 C35 121.9(3)
F4 C31 F6 109.2(4)
F4 C31 F5 104.7(3)
F6 C31 F5 102.7(3)
F4 C31 Au2 113.5(2)
F6 C31 Au2 111.2(3)
F5 C31 Au2 114.8(3)
N4 C32 N3 106.0(3)
N4 C32 Au2 127.3(2)
N3 C32 Au2 126.4(2)
C34 C33 N4 106.9(3)
C33 C34 N3 107.3(3)
C40 C35 C36 123.4(3)
C40 C35 N4 119.8(3)
C36 C35 N4 116.7(3)
C37 C36 C35 116.8(3)
C37 C36 C41 120.0(3)
C35 C36 C41 123.1(3)
C38 C37 C36 121.5(3)
C39 C38 C37 119.8(3)
C38 C39 C40 121.7(3)
C39 C40 C35 116.8(3)
C39 C40 C44 119.4(3)
C35 C40 C44 123.7(3)
C36 C41 C42 112.4(3)
C36 C41 C43 111.0(3)
C42 C41 C43 109.6(3)
C40 C44 C45 110.6(3)
C40 C44 C46 110.9(3)
C45 C44 C46 110.1(3)
C48 C47 C52 123.5(3)
C48 C47 N3 118.2(3)
C52 C47 N3 118.2(3)
C49 C48 C47 116.6(3)
C49 C48 C53 119.5(3)
C47 C48 C53 124.0(3)
C50 C49 C48 121.5(3)
C51 C50 C49 120.5(3)
C50 C51 C52 121.1(3)
C51 C52 C47 116.9(3)
C51 C52 C56 120.0(3)
C47 C52 C56 123.0(3)
C48 C53 C55 111.9(3)
C48 C53 C54 110.9(3)
C55 C53 C54 109.5(3)
C52 C56 C57 112.5(3)
C52 C56 C58 110.4(3)
C57 C56 C58 110.5(3)

loop_
_geom_bond_atom_site_label_1
_geom_bond_atom_site_label_2
_geom_bond_distance
Au1 C2 2.052(3)
Au1 C1 2.086(3)
Au1 Cl2 2.2650(8)
Au1 Cl1 2.2816(9)
N1 C2 1.351(4)
N1 C3 1.387(4)
N1 C17 1.451(4)
N2 C2 1.349(4)
N2 C4 1.391(4)
N2 C5 1.447(4)
C1 F2 1.322(4)
C1 F1 1.347(4)
C1 F3 1.362(4)
C3 C4 1.339(5)
C5 C6 1.402(5)
C5 C10 1.405(5)
C6 C7 1.399(5)
C6 C11 1.517(5)
C7 C8 1.380(6)
C8 C9 1.383(6)
C9 C10 1.391(5)
C10 C14 1.513(5)
C11 C12 1.529(5)
C11 C13 1.532(5)
C14 C16 1.517(6)
C14 C15 1.541(6)
C17 C18 1.401(5)
C17 C22 1.403(5)
C18 C19 1.393(5)
C18 C26 1.513(4)
C19 C20 1.386(5)
C20 C21 1.382(5)
C21 C22 1.395(5)
C22 C23 1.525(5)
C23 C24 1.530(5)
C23 C25 1.534(5)
C26 C28 1.532(5)
C26 C27 1.533(5)
Au2 C32 2.059(3)
Au2 C31 2.085(4)
Au2 Cl4 2.2716(9)
Au2 Cl3 2.2763(9)
N3 C32 1.349(4)
N3 C34 1.388(4)
N3 C47 1.451(4)
N4 C32 1.348(4)
N4 C33 1.393(4)
N4 C35 1.452(4)
C31 F4 1.304(5)
C31 F6 1.338(5)
C31 F5 1.369(5)
C33 C34 1.337(5)
C35 C40 1.397(5)
C35 C36 1.404(5)
C36 C37 1.393(5)
C36 C41 1.515(5)
C37 C38 1.386(5)
C38 C39 1.379(5)
C39 C40 1.396(5)
C40 C44 1.516(5)
C41 C42 1.533(5)
C41 C43 1.537(5)
C44 C45 1.528(5)
C44 C46 1.529(5)
C47 C48 1.399(4)
C47 C52 1.405(5)
C48 C49 1.396(5)
C48 C53 1.520(5)
C49 C50 1.380(5)
C50 C51 1.379(5)
C51 C52 1.394(5)
C52 C56 1.525(5)
C53 C55 1.528(5)
C53 C54 1.540(5)
C56 C57 1.528(5)
C56 C58 1.528(6)
